data_7027736
loop_
_publ_author_name
'Hemmert, Catherine'
'Renz, Michael'
'Gornitzka, Heinz'
'Meunier, Bernard'

_publ_section_title
;
 Synthesis, characterization and crystal structures of copper(II)
 complexes containing multidentate polypyridine ligands&#x200A;&#x2020;
;
_journal_issue 22
_journal_name_full 'Journal of the Chemical Society, Dalton Transactions'
_journal_page_first 3989
_journal_paper_doi 10.1039/a906118e
_journal_year 1999
_chemical_formula_sum 'C24 H22 B2 Cu F8 N6'
_chemical_formula_weight 631.64
_chemical_name_systematic
; 
 ? 
;
_space_group_IT_number 15
_symmetry_cell_setting monoclinic
_symmetry_space_group_name_Hall '-C 2yc'
_symmetry_space_group_name_H-M 'C 1 2/c 1'
_atom_sites_solution_hydrogens geom
_atom_sites_solution_primary direct
_atom_sites_solution_secondary difmap
_audit_creation_method SHELXL-97
_cell_angle_alpha 90.00
_cell_angle_beta 99.450(10)
_cell_angle_gamma 90.00
_cell_formula_units_Z 8
_cell_length_a 15.0090(10)
_cell_length_b 15.807(2)
_cell_length_c 22.516(2)
_cell_measurement_reflns_used 5000
_cell_measurement_temperature 173(2)
_cell_measurement_theta_max 24.1
_cell_measurement_theta_min 1.9
_cell_volume 5269.4(9)
_computing_cell_refinement STOE-IPDS
_computing_data_collection STOE-IPDS
_computing_data_reduction STOE-IPDS
_computing_molecular_graphics 'ZORTEP (Zsolnai, 1998)'
_computing_publication_material 'SHELXL-97 (Sheldrick, 1997)'
_computing_structure_refinement 'SHELXL-97 (Sheldrick, 1997)'
_computing_structure_solution 'SHELXS-97 (Sheldrick, 1990)'
_diffrn_ambient_temperature 173(2)
_diffrn_measured_fraction_theta_full 0.95
_diffrn_measured_fraction_theta_max 0.95
_diffrn_measurement_device_type STOE-IPDS
_diffrn_measurement_method phi-rotation
_diffrn_radiation_monochromator graphite
_diffrn_radiation_source 'fine-focus sealed tube'
_diffrn_radiation_type MoK\a
_diffrn_radiation_wavelength 0.71073
_diffrn_reflns_av_R_equivalents 0.0403
_diffrn_reflns_av_sigmaI/netI 0.0240
_diffrn_reflns_limit_h_max 17
_diffrn_reflns_limit_h_min -17
_diffrn_reflns_limit_k_max 18
_diffrn_reflns_limit_k_min -18
_diffrn_reflns_limit_l_max 25
_diffrn_reflns_limit_l_min -24
_diffrn_reflns_number 16999
_diffrn_reflns_theta_full 24.09
_diffrn_reflns_theta_max 24.09
_diffrn_reflns_theta_min 1.88
_exptl_absorpt_coefficient_mu 0.913
_exptl_absorpt_correction_T_max 0.9585
_exptl_absorpt_correction_T_min 0.8701
_exptl_absorpt_correction_type numerical
_exptl_crystal_colour blue
_exptl_crystal_density_diffrn 1.592
_exptl_crystal_density_method 'not measured'
_exptl_crystal_description block
_exptl_crystal_F_000 2552
_exptl_crystal_size_max 0.40
_exptl_crystal_size_mid 0.30
_exptl_crystal_size_min 0.15
_refine_diff_density_max 0.707
_refine_diff_density_min -0.293
_refine_diff_density_rms 0.060
_refine_ls_extinction_method none
_refine_ls_goodness_of_fit_ref 1.055
_refine_ls_hydrogen_treatment mixed
_refine_ls_matrix_type full
_refine_ls_number_parameters 412
_refine_ls_number_reflns 4140
_refine_ls_number_restraints 80
_refine_ls_restrained_S_all 1.115
_refine_ls_R_factor_all 0.0443
_refine_ls_R_factor_gt 0.0362
_refine_ls_shift/su_max 0.001
_refine_ls_shift/su_mean 0.000
_refine_ls_structure_factor_coef Fsqd
_refine_ls_weighting_details 'w=1/[\s^2^(Fo^2^)+(0.0698P)^2^+1.0074P] where P=(Fo^2^+2Fc^2^)/3'
_refine_ls_weighting_scheme calc
_refine_ls_wR_factor_gt 0.0987
_refine_ls_wR_factor_ref 0.1015
_reflns_number_gt 3382
_reflns_number_total 4140
_reflns_threshold_expression >2sigma(I)
_cod_data_source_file 906118esup1.cif
_cod_data_source_block 3
_cod_depositor_comments
;
The following automatic conversions were performed:

'_refine_ls_weighting_scheme' value 'calc
w=1/[\s^2^(Fo^2^)+(0.0698P)^2^+1.0074P] where P=(Fo^2^+2Fc^2^)/3' was
changed to 'calc'. New tag '_refine_ls_weighting_details' was
created. The value of the new tag was set to
'w=1/[\s^2^(Fo^2^)+(0.0698P)^2^+1.0074P] where P=(Fo^2^+2Fc^2^)/3'.

Automatic conversion script
Id: cif_fix_values 3143 2015-03-26 13:38:13Z robertas 
;
_cod_original_sg_symbol_H-M C2/c
_cod_database_code 7027736

loop_
_symmetry_equiv_pos_as_xyz
'x, y, z'
'-x, y, -z+1/2'
'x+1/2, y+1/2, z'
'-x+1/2, y+1/2, -z+1/2'
'-x, -y, -z'
'x, -y, z-1/2'
'-x+1/2, -y+1/2, -z'
'x+1/2, -y+1/2, z-1/2'

loop_
_atom_site_label
_atom_site_type_symbol
_atom_site_fract_x
_atom_site_fract_y
_atom_site_fract_z
_atom_site_U_iso_or_equiv
_atom_site_adp_type
_atom_site_occupancy
_atom_site_calc_flag
_atom_site_refinement_flags
_atom_site_disorder_assembly
_atom_site_disorder_group
Cu1 Cu 0.55653(2) 0.27130(2) 0.565493(15) 0.02596(14) Uani 1 d . . .
N1 N 0.43219(16) 0.29571(15) 0.52039(10) 0.0260(5) Uani 1 d . . .
N2 N 0.48028(17) 0.20884(15) 0.63643(11) 0.0296(5) Uani 1 d . . .
N3 N 0.67940(16) 0.29124(15) 0.61190(10) 0.0268(5) Uani 1 d . . .
N4 N 0.61071(18) 0.46746(16) 0.75747(11) 0.0343(6) Uani 1 d . . .
N5 N 0.52531(16) 0.37117(16) 0.61304(11) 0.0241(5) Uani 1 d . . .
H5N H 0.524(2) 0.412(2) 0.5944(15) 0.027(9) Uiso 1 d . . .
C1 C 0.3978(2) 0.27840(19) 0.46284(13) 0.0329(7) Uani 1 d . . .
H1 H 0.4332 0.2475 0.4390 0.040 Uiso 1 calc R . .
C2 C 0.3124(2) 0.3044(2) 0.43747(14) 0.0355(7) Uani 1 d . . .
H2 H 0.2891 0.2915 0.3967 0.043 Uiso 1 calc R . .
C3 C 0.2613(2) 0.34932(19) 0.47208(14) 0.0366(7) Uani 1 d . . .
H3 H 0.2023 0.3676 0.4552 0.044 Uiso 1 calc R . .
C4 C 0.2960(2) 0.36779(18) 0.53137(14) 0.0310(7) Uani 1 d . . .
H4 H 0.2615 0.3985 0.5559 0.037 Uiso 1 calc R . .
C5 C 0.38230(19) 0.34030(17) 0.55398(12) 0.0256(6) Uani 1 d . . .
C6 C 0.42991(18) 0.35277(17) 0.61835(12) 0.0250(6) Uani 1 d . . .
H6 H 0.4023 0.3999 0.6388 0.030 Uiso 1 calc R . .
C7 C 0.42496(19) 0.26897(18) 0.65096(12) 0.0266(6) Uani 1 d . . .
C8 C 0.3629(2) 0.2540(2) 0.68922(13) 0.0370(7) Uani 1 d . . .
H8 H 0.3254 0.2981 0.6999 0.044 Uiso 1 calc R . .
C9 C 0.3574(2) 0.1726(3) 0.71140(15) 0.0489(10) Uani 1 d . . .
H9 H 0.3153 0.1599 0.7373 0.059 Uiso 1 calc R . .
C10 C 0.4127(3) 0.1109(2) 0.69582(16) 0.0497(9) Uani 1 d . . .
H10 H 0.4090 0.0549 0.7104 0.060 Uiso 1 calc R . .
C11 C 0.4743(2) 0.1309(2) 0.65859(14) 0.0396(8) Uani 1 d . . .
H11 H 0.5135 0.0880 0.6484 0.048 Uiso 1 calc R . .
C12 C 0.7568(2) 0.26016(19) 0.59840(14) 0.0324(7) Uani 1 d . . .
H12 H 0.7540 0.2195 0.5671 0.039 Uiso 1 calc R . .
C13 C 0.8404(2) 0.2851(2) 0.62832(14) 0.0362(7) Uani 1 d . . .
H13 H 0.8942 0.2634 0.6171 0.043 Uiso 1 calc R . .
C14 C 0.8439(2) 0.3425(2) 0.67516(14) 0.0364(7) Uani 1 d . . .
H14 H 0.9004 0.3598 0.6972 0.044 Uiso 1 calc R . .
C15 C 0.7641(2) 0.37445(19) 0.68942(13) 0.0325(7) Uani 1 d . . .
H15 H 0.7653 0.4137 0.7215 0.039 Uiso 1 calc R . .
C16 C 0.68265(19) 0.34866(17) 0.65651(12) 0.0259(6) Uani 1 d . . .
C17 C 0.59135(18) 0.37997(17) 0.66925(12) 0.0244(6) Uani 1 d . . .
H17 H 0.5720 0.3406 0.6995 0.029 Uiso 1 calc R . .
C18 C 0.59853(18) 0.46769(17) 0.69714(12) 0.0248(6) Uani 1 d . . .
C19 C 0.5971(2) 0.54091(19) 0.66345(14) 0.0335(7) Uani 1 d . . .
H19 H 0.5902 0.5385 0.6208 0.040 Uiso 1 calc R . .
C20 C 0.6058(2) 0.6179(2) 0.69314(16) 0.0414(8) Uani 1 d . . .
H20 H 0.6029 0.6695 0.6713 0.050 Uiso 1 calc R . .
C21 C 0.6187(3) 0.6179(2) 0.75488(16) 0.0467(9) Uani 1 d . . .
H21 H 0.6256 0.6698 0.7764 0.056 Uiso 1 calc R . .
C22 C 0.6217(3) 0.5427(2) 0.78527(15) 0.0452(9) Uani 1 d . . .
H22 H 0.6320 0.5438 0.8280 0.054 Uiso 1 calc R . .
N6 N 0.58161(17) 0.16814(16) 0.52167(11) 0.0338(6) Uani 1 d . . .
C23 C 0.5959(2) 0.1075(2) 0.49822(14) 0.0348(7) Uani 1 d . . .
C24 C 0.6139(3) 0.0301(2) 0.46772(18) 0.0496(9) Uani 1 d . . .
H24A H 0.5662 0.0210 0.4330 0.074 Uiso 1 calc R . .
H24B H 0.6153 -0.0177 0.4956 0.074 Uiso 1 calc R . .
H24C H 0.6724 0.0347 0.4540 0.074 Uiso 1 calc R . .
B1 B 0.6292(2) 0.4259(2) 0.47485(15) 0.0308(7) Uani 1 d D . .
F1 F 0.60306(13) 0.34142(11) 0.47424(9) 0.0446(5) Uani 1 d D . .
F2 F 0.64705(17) 0.45459(14) 0.53344(9) 0.0592(6) Uani 1 d D . .
F3 F 0.56249(17) 0.47354(15) 0.44225(13) 0.0741(7) Uani 1 d D . .
F4 F 0.70519(15) 0.43308(14) 0.44838(12) 0.0640(6) Uani 1 d D . .
B2 B 0.3918(3) 0.0956(3) 0.34978(17) 0.0419(8) Uani 1 d DU . .
F5 F 0.4025(8) 0.0564(8) 0.4046(4) 0.107(3) Uani 0.639(11) d PDU A 1
F6 F 0.3984(6) 0.0431(7) 0.3038(4) 0.088(3) Uani 0.639(11) d PDU A 1
F7 F 0.3135(5) 0.1370(6) 0.3411(4) 0.096(2) Uani 0.639(11) d PDU A 1
F8 F 0.4568(6) 0.1583(5) 0.3548(4) 0.113(3) Uani 0.639(11) d PDU A 1
F5' F 0.3009(6) 0.0890(11) 0.3424(7) 0.097(3) Uani 0.361(11) d PDU A 2
F6' F 0.4307(12) 0.0468(11) 0.3129(7) 0.091(4) Uani 0.361(11) d PDU A 2
F7' F 0.4019(12) 0.1775(5) 0.3350(5) 0.097(3) Uani 0.361(11) d PDU A 2
F8' F 0.4297(14) 0.0771(14) 0.4063(7) 0.107(4) Uani 0.361(11) d PDU A 2

loop_
_atom_site_aniso_label
_atom_site_aniso_U_11
_atom_site_aniso_U_22
_atom_site_aniso_U_33
_atom_site_aniso_U_23
_atom_site_aniso_U_13
_atom_site_aniso_U_12
Cu1 0.0281(2) 0.0263(2) 0.0222(2) -0.00650(14) 0.00041(14) 0.00212(14)
N1 0.0282(12) 0.0273(12) 0.0220(12) -0.0008(9) 0.0023(10) -0.0009(10)
N2 0.0368(14) 0.0261(13) 0.0239(12) -0.0007(10) -0.0007(10) -0.0015(10)
N3 0.0303(13) 0.0272(12) 0.0220(12) -0.0005(10) 0.0016(10) 0.0027(10)
N4 0.0414(15) 0.0376(15) 0.0232(13) -0.0042(11) 0.0034(11) -0.0048(11)
N5 0.0303(13) 0.0225(12) 0.0181(12) 0.0008(10) -0.0003(10) -0.0002(10)
C1 0.0394(17) 0.0371(17) 0.0218(15) -0.0023(12) 0.0038(13) -0.0059(13)
C2 0.0388(17) 0.0401(17) 0.0242(15) 0.0028(13) -0.0053(13) -0.0093(14)
C3 0.0345(16) 0.0304(16) 0.0404(18) 0.0066(14) -0.0076(14) 0.0000(13)
C4 0.0308(16) 0.0245(14) 0.0359(17) 0.0032(12) 0.0000(13) 0.0019(12)
C5 0.0315(15) 0.0195(13) 0.0248(15) 0.0011(11) 0.0017(12) -0.0033(11)
C6 0.0263(14) 0.0251(14) 0.0228(14) -0.0031(11) 0.0019(11) 0.0021(11)
C7 0.0265(14) 0.0330(16) 0.0179(13) -0.0014(12) -0.0035(11) -0.0044(12)
C8 0.0305(16) 0.056(2) 0.0225(16) -0.0004(14) -0.0004(12) -0.0081(14)
C9 0.0428(19) 0.070(3) 0.0314(18) 0.0139(17) -0.0014(15) -0.0261(19)
C10 0.057(2) 0.045(2) 0.0391(19) 0.0166(16) -0.0128(17) -0.0172(18)
C11 0.050(2) 0.0287(16) 0.0349(17) 0.0039(13) -0.0087(15) -0.0073(14)
C12 0.0350(16) 0.0335(16) 0.0281(16) 0.0000(13) 0.0038(13) 0.0064(13)
C13 0.0307(16) 0.0407(18) 0.0371(17) 0.0025(14) 0.0048(13) 0.0077(13)
C14 0.0290(16) 0.0411(18) 0.0360(17) 0.0000(14) -0.0032(13) 0.0001(13)
C15 0.0331(16) 0.0345(16) 0.0275(15) -0.0030(12) -0.0021(13) -0.0008(13)
C16 0.0323(15) 0.0239(14) 0.0210(14) 0.0029(11) 0.0026(12) 0.0013(11)
C17 0.0284(14) 0.0247(14) 0.0189(13) -0.0012(11) 0.0004(11) -0.0016(11)
C18 0.0235(13) 0.0276(15) 0.0237(14) -0.0042(11) 0.0051(11) -0.0028(11)
C19 0.0440(18) 0.0311(16) 0.0263(15) -0.0021(13) 0.0090(13) -0.0031(13)
C20 0.056(2) 0.0252(16) 0.046(2) -0.0032(14) 0.0173(16) -0.0053(14)
C21 0.063(2) 0.0346(18) 0.045(2) -0.0205(16) 0.0182(17) -0.0129(16)
C22 0.062(2) 0.046(2) 0.0284(17) -0.0167(15) 0.0120(15) -0.0128(17)
N6 0.0362(14) 0.0323(14) 0.0322(14) -0.0073(12) 0.0031(11) 0.0018(11)
C23 0.0343(16) 0.0327(17) 0.0355(17) -0.0065(14) 0.0004(13) 0.0019(13)
C24 0.054(2) 0.0379(19) 0.055(2) -0.0194(17) 0.0043(18) 0.0086(16)
B1 0.0326(18) 0.0287(17) 0.0315(18) 0.0025(14) 0.0067(14) 0.0017(14)
F1 0.0591(12) 0.0316(10) 0.0463(11) -0.0012(8) 0.0178(9) -0.0077(9)
F2 0.0980(18) 0.0483(12) 0.0326(11) -0.0044(9) 0.0142(11) -0.0123(12)
F3 0.0668(15) 0.0521(14) 0.0899(18) 0.0151(13) -0.0268(13) 0.0126(11)
F4 0.0594(14) 0.0560(13) 0.0860(17) -0.0158(12) 0.0395(13) -0.0152(11)
B2 0.0368(18) 0.051(2) 0.0364(18) -0.0008(16) 0.0016(16) 0.0093(16)
F5 0.108(7) 0.153(7) 0.057(3) 0.046(4) 0.001(4) 0.012(5)
F6 0.126(6) 0.072(3) 0.056(2) -0.024(2) -0.017(3) 0.057(4)
F7 0.074(3) 0.121(5) 0.084(3) -0.029(4) -0.013(3) 0.058(3)
F8 0.093(4) 0.120(5) 0.139(6) -0.045(4) 0.056(4) -0.053(4)
F5' 0.042(3) 0.154(9) 0.089(5) 0.002(8) -0.004(3) 0.005(5)
F6' 0.121(9) 0.075(5) 0.088(6) 0.012(5) 0.049(7) 0.054(6)
F7' 0.141(7) 0.053(3) 0.098(5) -0.004(3) 0.021(6) 0.002(5)
F8' 0.109(9) 0.130(9) 0.059(4) 0.008(4) -0.053(5) 0.010(7)

loop_
_atom_type_symbol
_atom_type_description
_atom_type_scat_dispersion_real
_atom_type_scat_dispersion_imag
_atom_type_scat_source
C C 0.0033 0.0016 'International Tables Vol C Tables 4.2.6.8 and 6.1.1.4'
H H 0.0000 0.0000 'International Tables Vol C Tables 4.2.6.8 and 6.1.1.4'
B B 0.0013 0.0007 'International Tables Vol C Tables 4.2.6.8 and 6.1.1.4'
Cu Cu 0.3201 1.2651 'International Tables Vol C Tables 4.2.6.8 and 6.1.1.4'
F F 0.0171 0.0103 'International Tables Vol C Tables 4.2.6.8 and 6.1.1.4'
N N 0.0061 0.0033 'International Tables Vol C Tables 4.2.6.8 and 6.1.1.4'

loop_
_geom_angle_atom_site_label_1
_geom_angle_atom_site_label_2
_geom_angle_atom_site_label_3
_geom_angle
N6 Cu1 N3 99.03(10)
N6 Cu1 N5 175.95(10)
N3 Cu1 N5 82.68(10)
N6 Cu1 N1 98.25(10)
N3 Cu1 N1 159.79(10)
N5 Cu1 N1 80.78(9)
N6 Cu1 N2 98.51(10)
N3 Cu1 N2 102.95(9)
N5 Cu1 N2 77.50(9)
N1 Cu1 N2 84.72(9)
C1 N1 C5 119.2(3)
C1 N1 Cu1 128.8(2)
C5 N1 Cu1 111.85(18)
C11 N2 C7 118.7(3)
C11 N2 Cu1 135.7(2)
C7 N2 Cu1 105.11(18)
C12 N3 C16 119.2(3)
C12 N3 Cu1 125.8(2)
C16 N3 Cu1 114.51(18)
C18 N4 C22 117.1(3)
C17 N5 C6 118.0(2)
C17 N5 Cu1 110.36(17)
C6 N5 Cu1 101.63(16)
N1 C1 C2 121.6(3)
C3 C2 C1 119.1(3)
C2 C3 C4 120.0(3)
C3 C4 C5 118.1(3)
N1 C5 C4 122.1(3)
N1 C5 C6 112.7(2)
C4 C5 C6 125.2(3)
N5 C6 C5 104.9(2)
N5 C6 C7 109.5(2)
C5 C6 C7 107.1(2)
N2 C7 C8 122.5(3)
N2 C7 C6 114.8(2)
C8 C7 C6 122.5(3)
C9 C8 C7 117.8(3)
C10 C9 C8 119.7(3)
C9 C10 C11 119.3(3)
N2 C11 C10 122.0(3)
N3 C12 C13 122.4(3)
C12 C13 C14 118.5(3)
C15 C14 C13 119.2(3)
C16 C15 C14 119.4(3)
N3 C16 C15 121.2(3)
N3 C16 C17 115.7(2)
C15 C16 C17 123.0(3)
N5 C17 C18 115.6(2)
N5 C17 C16 107.7(2)
C18 C17 C16 111.6(2)
N4 C18 C19 123.1(3)
N4 C18 C17 113.9(2)
C19 C18 C17 123.0(2)
C18 C19 C20 118.6(3)
C21 C20 C19 118.4(3)
C22 C21 C20 119.6(3)
N4 C22 C21 123.1(3)
C23 N6 Cu1 177.7(3)
N6 C23 C24 179.5(4)
F3 B1 F4 108.0(3)
F3 B1 F2 110.1(3)
F4 B1 F2 110.1(3)
F3 B1 F1 110.0(3)
F4 B1 F1 109.1(3)
F2 B1 F1 109.5(3)
F7 B2 F6' 131.1(9)
F7 B2 F8' 118.4(12)
F6' B2 F8' 107.6(13)
F7 B2 F6 111.4(5)
F6' B2 F6 21.4(10)
F8' B2 F6 121.6(12)
F7 B2 F7' 68.0(6)
F6' B2 F7' 108.8(10)
F8' B2 F7' 113.3(10)
F6 B2 F7' 112.1(8)
F7 B2 F5' 34.0(6)
F6' B2 F5' 114.5(10)
F8' B2 F5' 111.3(11)
F6 B2 F5' 93.3(8)
F7' B2 F5' 101.3(8)
F7 B2 F5 109.1(7)
F6' B2 F5 107.5(11)
F8' B2 F5 22.2(10)
F6 B2 F5 113.7(8)
F7' B2 F5 131.0(8)
F5' B2 F5 92.4(8)
F7 B2 F8 104.7(5)
F6' B2 F8 95.2(9)
F8' B2 F8 83.9(9)
F6 B2 F8 111.5(6)
F7' B2 F8 39.4(5)
F5' B2 F8 138.7(7)
F5 B2 F8 105.9(6)

loop_
_geom_bond_atom_site_label_1
_geom_bond_atom_site_label_2
_geom_bond_distance
Cu1 N6 1.974(3)
Cu1 N3 1.990(2)
Cu1 N5 2.006(2)
Cu1 N1 2.010(2)
Cu1 N2 2.332(2)
N1 C1 1.342(4)
N1 C5 1.348(4)
N2 C11 1.337(4)
N2 C7 1.338(4)
N3 C12 1.341(4)
N3 C16 1.349(4)
N4 C18 1.341(4)
N4 C22 1.341(4)
N5 C17 1.480(4)
N5 C6 1.485(4)
C1 C2 1.377(5)
C2 C3 1.377(5)
C3 C4 1.382(5)
C4 C5 1.382(4)
C5 C6 1.520(4)
C6 C7 1.522(4)
C7 C8 1.389(4)
C8 C9 1.388(5)
C9 C10 1.363(6)
C10 C11 1.382(5)
C12 C13 1.381(5)
C13 C14 1.386(5)
C14 C15 1.385(4)
C15 C16 1.383(4)
C16 C17 1.528(4)
C17 C18 1.519(4)
C18 C19 1.382(4)
C19 C20 1.384(4)
C20 C21 1.372(5)
C21 C22 1.369(5)
N6 C23 1.132(4)
C23 C24 1.450(4)
B1 F3 1.366(4)
B1 F4 1.375(4)
B1 F2 1.379(4)
B1 F1 1.392(4)
B2 F7 1.330(7)
B2 F6' 1.336(11)
B2 F8' 1.338(12)
B2 F6 1.342(7)
B2 F7' 1.351(9)
B2 F5' 1.351(9)
B2 F5 1.366(8)
B2 F8 1.382(6)
